data_1524017
loop_
_publ_author_name
'Baranyak, V.M.'
'Bel'skii, V.K.'
'Kal'ichak, Ya.M.'
'Zavalii, P.Yu.'

_publ_section_title
;
 Crystal structure of the compounds Ce Cu2-x In2-y (x= y= 0.50) and Ce1-x
 (Cu.68 In.32)12 Cu1-y (x= 0.22, y= 0.36)
;
_journal_name_full
;
Inorganic Materials (USSR) (see: Izv.Akad.Nauk, Neorg.Mater.)
;
_journal_page_first 1985
_journal_page_last 1987
_journal_volume 26
_journal_year 1990
_chemical_formula_sum 'Ce2 Cu4 In3'
_chemical_name_systematic '(Ce2 Cu3 In3)1.25'
_space_group_IT_number 129
_symmetry_space_group_name_Hall 'P 4ab 2ab -1ab'
_symmetry_space_group_name_H-M 'P 4/n m m :1'
_cell_angle_alpha 90
_cell_angle_beta 90
_cell_angle_gamma 90
_cell_formula_units_Z 1
_cell_length_a 4.245
_cell_length_b 4.245
_cell_length_c 10.55
_cell_volume 190.111
_citation_journal_id_ASTM INOMAF
_cod_data_source_file Baranyak_INOMAF_1990_39.cif
_cod_data_source_block Ce2Cu4In3
_cod_original_cell_volume 190.1113
_cod_original_sg_symbol_Hall '-P 4a 2a (x-1/4,y+1/4,z)'
_cod_database_code 1524017

loop_
_symmetry_equiv_pos_as_xyz
x,y,z
-y+1/2,x+1/2,z
-x,-y,z
y+1/2,-x+1/2,z
x+1/2,-y+1/2,-z
y,x,-z
-x+1/2,y+1/2,-z
-y,-x,-z
-x+1/2,-y+1/2,-z
y,-x,-z
x+1/2,y+1/2,-z
-y,x,-z
-x,y,z
-y+1/2,-x+1/2,z
x,-y,z
y+1/2,x+1/2,z

loop_
_atom_site_label
_atom_site_type_symbol
_atom_site_fract_x
_atom_site_fract_y
_atom_site_fract_z
_atom_site_occupancy
_atom_site_U_iso_or_equiv
Cu2 Cu 0 0.5 0.1176 1 0.0
In2 In 0 0 0.5 1 0.0
In1 In 0 0 0 0.5 0.0
Ce1 Ce 0 0.5 0.7741 1 0.0
Cu1 Cu 0 0.5 0.3427 1 0.0
